data_4516428
loop_
_publ_author_name
'Katzsch, Felix'
'Gruber, Tobias'
'Weber, Edwin'

_publ_section_title
;
 Crystalline Inclusion of Wheel-and-Axle Diol Hosts Featuring
 Benzo[b]thiophene Units as a Lateral Construction Element
;
_journal_issue 10
_journal_name_full 'Crystal Growth &amp; Design'
_journal_page_first 5047
_journal_paper_doi 10.1021/acs.cgd.5b01034
_journal_volume 15
_journal_year 2015
_chemical_formula_moiety 'C36 H22 O2 S4, 2(C3 H7 N O)'
_chemical_formula_sum 'C42 H36 N2 O4 S4'
_chemical_formula_weight 760.97
_chemical_name_systematic
;
 '1,1,4,4-Tetra(benzo[b]thien-2-yl)but-2-yne-1,4-diol dimethyl formamide disolvate'
;
_space_group_IT_number 14
_space_group_name_Hall '-P 2ybc'
_space_group_name_H-M_alt 'P 1 21/c 1'
_symmetry_cell_setting monoclinic
_symmetry_space_group_name_Hall '-P 2ybc'
_symmetry_space_group_name_H-M 'P 1 21/c 1'
_atom_sites_solution_hydrogens geom
_atom_sites_solution_primary direct
_atom_sites_solution_secondary difmap
_audit_creation_method SHELXL-97
_cell_angle_alpha 90.00
_cell_angle_beta 102.7070(10)
_cell_angle_gamma 90.00
_cell_formula_units_Z 4
_cell_length_a 13.8602(4)
_cell_length_b 13.4898(4)
_cell_length_c 20.8830(5)
_cell_measurement_reflns_used 9953
_cell_measurement_temperature 100(2)
_cell_measurement_theta_max 31.50
_cell_measurement_theta_min 2.49
_cell_volume 3808.89(18)
_computing_cell_refinement 'Bruker SAINT'
_computing_data_collection 'Bruker APEX2'
_computing_data_reduction 'Bruker SAINT'
_computing_molecular_graphics 'Bruker SHELXTL'
_computing_publication_material 'Bruker SHELXTL'
_computing_structure_refinement 'SHELXL-97 (Sheldrick, 2008)'
_computing_structure_solution 'SHELXS-97 (Sheldrick, 2008)'
_diffrn_ambient_temperature 100(2)
_diffrn_measured_fraction_theta_full 1.000
_diffrn_measured_fraction_theta_max 1.000
_diffrn_measurement_device_type 'Bruker APEX-II CCD'
_diffrn_measurement_method '\f and \w scans'
_diffrn_radiation_monochromator graphite
_diffrn_radiation_source 'fine-focus sealed tube'
_diffrn_radiation_type MoK\a
_diffrn_radiation_wavelength 0.71073
_diffrn_reflns_av_R_equivalents 0.0343
_diffrn_reflns_av_sigmaI/netI 0.0263
_diffrn_reflns_limit_h_max 13
_diffrn_reflns_limit_h_min -16
_diffrn_reflns_limit_k_max 16
_diffrn_reflns_limit_k_min -15
_diffrn_reflns_limit_l_max 24
_diffrn_reflns_limit_l_min -22
_diffrn_reflns_number 33129
_diffrn_reflns_theta_full 25.00
_diffrn_reflns_theta_max 25.00
_diffrn_reflns_theta_min 1.81
_exptl_absorpt_coefficient_mu 0.294
_exptl_absorpt_correction_T_max 0.9462
_exptl_absorpt_correction_T_min 0.9040
_exptl_absorpt_correction_type multi-scan
_exptl_absorpt_process_details 'SADABS (Sheldrick, 2004)'
_exptl_crystal_colour colorless
_exptl_crystal_density_diffrn 1.327
_exptl_crystal_density_method 'not measured'
_exptl_crystal_description block
_exptl_crystal_F_000 1592
_exptl_crystal_size_max 0.35
_exptl_crystal_size_mid 0.25
_exptl_crystal_size_min 0.19
_refine_diff_density_max 1.069
_refine_diff_density_min -1.130
_refine_diff_density_rms 0.064
_refine_ls_extinction_method none
_refine_ls_goodness_of_fit_ref 1.084
_refine_ls_hydrogen_treatment constr
_refine_ls_matrix_type full
_refine_ls_number_parameters 469
_refine_ls_number_reflns 6700
_refine_ls_number_restraints 0
_refine_ls_restrained_S_all 1.084
_refine_ls_R_factor_all 0.0523
_refine_ls_R_factor_gt 0.0437
_refine_ls_shift/su_max 0.001
_refine_ls_shift/su_mean 0.000
_refine_ls_structure_factor_coef Fsqd
_refine_ls_weighting_details 'calc w=1/[\s^2^(Fo^2^)+(0.0480P)^2^+4.5856P] where P=(Fo^2^+2Fc^2^)/3'
_refine_ls_weighting_scheme calc
_refine_ls_wR_factor_gt 0.1080
_refine_ls_wR_factor_ref 0.1130
_reflns_number_gt 5696
_reflns_number_total 6700
_reflns_threshold_expression >2\s(I)
_cod_data_source_file 3e.cif
_cod_data_source_block feka_114_monop
_cod_depositor_comments
;
The following automatic conversions were performed:

data item '_symmetry_cell_setting' value 'Monoclinic' was changed to
'monoclinic' in accordance with the
/home/saulius/struct/COD-crude-data/automatic-downloads/DataCite-retrospective/ACS/depositions/lib/dictionaries/cif_core.dic
dictionary named 'cif_core.dic' version 2.4.2 last updated on
2011-04-26.

Automatic conversion script
Id: cif_fix_values 6909 2019-04-08 15:41:33Z antanas 
;
_cod_original_sg_symbol_H-M 'P2(1)/c  '
_cod_database_code 4516428

loop_
_symmetry_equiv_pos_as_xyz
'x, y, z'
'-x, y+1/2, -z+1/2'
'-x, -y, -z'
'x, -y-1/2, z-1/2'

loop_
_atom_site_label
_atom_site_type_symbol
_atom_site_fract_x
_atom_site_fract_y
_atom_site_fract_z
_atom_site_U_iso_or_equiv
_atom_site_adp_type
_atom_site_occupancy
_atom_site_symmetry_multiplicity
_atom_site_calc_flag
_atom_site_refinement_flags
O1 O 0.15605(11) 0.52880(11) 0.35596(7) 0.0166(3) Uani 1 1 d .
H1 H 0.2107 0.5506 0.3770 0.025 Uiso 1 1 calc R
O2 O 0.35763(11) 0.50726(11) 0.14067(7) 0.0180(3) Uani 1 1 d .
H2A H 0.3028 0.4947 0.1156 0.027 Uiso 1 1 calc R
S1 S 0.17483(4) 0.32060(4) 0.41321(3) 0.01815(14) Uani 1 1 d .
S2 S -0.01676(4) 0.52419(4) 0.25107(3) 0.02021(15) Uani 1 1 d .
S3 S 0.32542(4) 0.71639(4) 0.08886(3) 0.01907(14) Uani 1 1 d .
S4 S 0.53922(4) 0.51170(4) 0.24001(3) 0.02132(15) Uani 1 1 d .
C1 C 0.22114(16) 0.36443(16) 0.34709(10) 0.0140(4) Uani 1 1 d .
C2 C 0.29796(16) 0.31023(16) 0.33634(10) 0.0156(5) Uani 1 1 d .
H2 H 0.3315 0.3241 0.3023 0.019 Uiso 1 1 calc R
C3 C 0.32370(16) 0.22944(16) 0.38168(10) 0.0148(5) Uani 1 1 d .
C4 C 0.40029(17) 0.16015(17) 0.38709(11) 0.0190(5) Uani 1 1 d .
H4 H 0.4430 0.1618 0.3572 0.023 Uiso 1 1 calc R
C5 C 0.41342(17) 0.08950(18) 0.43596(11) 0.0211(5) Uani 1 1 d .
H5 H 0.4655 0.0426 0.4397 0.025 Uiso 1 1 calc R
C6 C 0.35065(17) 0.08615(18) 0.48020(12) 0.0217(5) Uani 1 1 d .
H6 H 0.3603 0.0366 0.5133 0.026 Uiso 1 1 calc R
C7 C 0.27493(17) 0.15401(18) 0.47626(11) 0.0200(5) Uani 1 1 d .
H7 H 0.2327 0.1520 0.5065 0.024 Uiso 1 1 calc R
C8 C 0.26188(16) 0.22561(17) 0.42683(11) 0.0158(5) Uani 1 1 d .
C9 C 0.07179(16) 0.43019(16) 0.26828(10) 0.0142(4) Uani 1 1 d .
C10 C 0.04102(16) 0.34115(19) 0.23845(10) 0.0189(5) Uani 1 1 d .
H10 H 0.0804 0.2829 0.2425 0.023 Uiso 1 1 calc R
C11 C -0.05971(17) 0.34805(17) 0.19996(11) 0.0185(5) Uani 1 1 d .
C12 C -0.11894(18) 0.27313(18) 0.16518(12) 0.0238(5) Uani 1 1 d .
H12 H -0.0935 0.2080 0.1636 0.029 Uiso 1 1 calc R
C13 C -0.21455(19) 0.29489(19) 0.13322(13) 0.0290(6) Uani 1 1 d .
H13 H -0.2549 0.2443 0.1095 0.035 Uiso 1 1 calc R
C14 C -0.25300(19) 0.3906(2) 0.13526(13) 0.0310(6) Uani 1 1 d .
H14 H -0.3192 0.4038 0.1129 0.037 Uiso 1 1 calc R
C15 C -0.19659(18) 0.46600(19) 0.16913(12) 0.0260(6) Uani 1 1 d .
H15 H -0.2226 0.5310 0.1701 0.031 Uiso 1 1 calc R
C16 C -0.09965(17) 0.44371(17) 0.20212(11) 0.0184(5) Uani 1 1 d .
C17 C 0.17252(16) 0.45512(16) 0.31074(10) 0.0147(5) Uani 1 1 d .
C18 C 0.23602(16) 0.49524(16) 0.26805(11) 0.0153(5) Uani 1 1 d .
C19 C 0.28501(16) 0.53051(16) 0.23361(11) 0.0158(5) Uani 1 1 d .
C20 C 0.34385(16) 0.57607(16) 0.18973(10) 0.0148(5) Uani 1 1 d .
C21 C 0.29077(16) 0.66812(16) 0.15823(10) 0.0146(5) Uani 1 1 d .
C22 C 0.21586(16) 0.71923(16) 0.17521(11) 0.0155(5) Uani 1 1 d .
H22 H 0.1887 0.7030 0.2119 0.019 Uiso 1 1 calc R
C23 C 0.18190(16) 0.80100(17) 0.13144(11) 0.0160(5) Uani 1 1 d .
C24 C 0.10480(17) 0.86778(17) 0.13149(11) 0.0203(5) Uani 1 1 d .
H24 H 0.0673 0.8635 0.1644 0.024 Uiso 1 1 calc R
C25 C 0.08340(17) 0.93974(18) 0.08370(12) 0.0231(5) Uani 1 1 d .
H25 H 0.0311 0.9852 0.0839 0.028 Uiso 1 1 calc R
C26 C 0.13777(18) 0.94662(18) 0.03482(12) 0.0246(5) Uani 1 1 d .
H26 H 0.1223 0.9972 0.0025 0.030 Uiso 1 1 calc R
C27 C 0.21363(17) 0.88093(18) 0.03286(11) 0.0219(5) Uani 1 1 d .
H27 H 0.2498 0.8850 -0.0008 0.026 Uiso 1 1 calc R
C28 C 0.23574(16) 0.80860(17) 0.08159(11) 0.0171(5) Uani 1 1 d .
C29 C 0.44669(16) 0.60196(16) 0.22901(10) 0.0152(5) Uani 1 1 d .
C30 C 0.47777(17) 0.69122(19) 0.25798(11) 0.0205(5) Uani 1 1 d .
H30 H 0.4363 0.7474 0.2575 0.025 Uiso 1 1 calc R
C31 C 0.58198(17) 0.68885(17) 0.28944(11) 0.0179(5) Uani 1 1 d .
C32 C 0.64162(18) 0.76550(18) 0.32214(11) 0.0209(5) Uani 1 1 d .
H32 H 0.6136 0.8283 0.3278 0.025 Uiso 1 1 calc R
C33 C 0.74137(18) 0.74874(19) 0.34593(12) 0.0244(5) Uani 1 1 d .
H33 H 0.7822 0.8008 0.3674 0.029 Uiso 1 1 calc R
C34 C 0.78313(18) 0.6558(2) 0.33874(12) 0.0259(6) Uani 1 1 d .
H34 H 0.8519 0.6457 0.3556 0.031 Uiso 1 1 calc R
C35 C 0.72582(17) 0.57859(19) 0.30749(12) 0.0233(5) Uani 1 1 d .
H35 H 0.7541 0.5155 0.3030 0.028 Uiso 1 1 calc R
C36 C 0.62501(17) 0.59605(17) 0.28268(11) 0.0192(5) Uani 1 1 d .
O1H O 0.16987(12) 0.48546(13) 0.06970(8) 0.0270(4) Uani 1 1 d .
N1H N 0.05661(14) 0.60780(15) 0.03636(9) 0.0223(4) Uani 1 1 d .
C1H C 0.13389(19) 0.5539(2) 0.03166(13) 0.0283(6) Uani 1 1 d .
H1H H 0.1648 0.5682 -0.0036 0.034 Uiso 1 1 calc R
C2H C 0.00646(19) 0.5932(2) 0.08998(13) 0.0311(6) Uani 1 1 d .
H2H1 H 0.0406 0.5416 0.1195 0.047 Uiso 1 1 calc R
H2H2 H -0.0621 0.5728 0.0722 0.047 Uiso 1 1 calc R
H2H3 H 0.0070 0.6553 0.1144 0.047 Uiso 1 1 calc R
C3H C 0.0174(2) 0.6855(2) -0.01126(13) 0.0337(6) Uani 1 1 d .
H3H1 H 0.0587 0.6906 -0.0436 0.050 Uiso 1 1 calc R
H3H2 H 0.0177 0.7490 0.0116 0.050 Uiso 1 1 calc R
H3H3 H -0.0505 0.6688 -0.0336 0.050 Uiso 1 1 calc R
O1G O 0.34010(12) 0.58587(13) 0.41327(8) 0.0243(4) Uani 1 1 d .
N1G N 0.50639(14) 0.59784(17) 0.44112(10) 0.0262(5) Uani 1 1 d .
C1G C 0.42335(18) 0.55785(19) 0.40962(12) 0.0245(5) Uani 1 1 d .
H1G H 0.4276 0.5030 0.3818 0.029 Uiso 1 1 calc R
C2G C 0.5028(2) 0.6812(3) 0.48425(17) 0.0503(6) Uani 1 1 d .
H2G1 H 0.4337 0.6981 0.4832 0.075 Uiso 1 1 calc R
H2G2 H 0.5360 0.7383 0.4696 0.075 Uiso 1 1 calc R
H2G3 H 0.5363 0.6637 0.5292 0.075 Uiso 1 1 calc R
C3G C 0.6040(2) 0.5601(3) 0.43994(17) 0.0503(6) Uani 1 1 d .
H3G1 H 0.5976 0.5021 0.4110 0.075 Uiso 1 1 calc R
H3G2 H 0.6381 0.5409 0.4844 0.075 Uiso 1 1 calc R
H3G3 H 0.6421 0.6116 0.4236 0.075 Uiso 1 1 calc R

loop_
_atom_site_aniso_label
_atom_site_aniso_U_11
_atom_site_aniso_U_22
_atom_site_aniso_U_33
_atom_site_aniso_U_23
_atom_site_aniso_U_13
_atom_site_aniso_U_12
O1 0.0151(8) 0.0147(8) 0.0197(8) -0.0047(6) 0.0034(6) -0.0001(6)
O2 0.0185(8) 0.0175(8) 0.0185(8) -0.0042(6) 0.0053(6) 0.0009(7)
S1 0.0170(3) 0.0199(3) 0.0200(3) 0.0057(2) 0.0094(2) 0.0041(2)
S2 0.0182(3) 0.0169(3) 0.0242(3) 0.0003(2) 0.0017(2) 0.0005(2)
S3 0.0174(3) 0.0223(3) 0.0196(3) 0.0054(2) 0.0085(2) 0.0021(2)
S4 0.0186(3) 0.0183(3) 0.0267(3) 0.0007(2) 0.0041(2) 0.0017(2)
C1 0.0130(11) 0.0146(11) 0.0143(10) -0.0001(9) 0.0028(8) -0.0029(9)
C2 0.0144(11) 0.0174(11) 0.0152(11) -0.0017(9) 0.0038(9) -0.0029(9)
C3 0.0136(11) 0.0154(11) 0.0150(11) -0.0020(9) 0.0022(9) -0.0021(9)
C4 0.0162(11) 0.0222(12) 0.0193(12) -0.0032(10) 0.0051(9) 0.0011(9)
C5 0.0177(12) 0.0201(12) 0.0238(12) 0.0006(10) 0.0010(9) 0.0042(10)
C6 0.0212(12) 0.0201(12) 0.0222(12) 0.0054(10) 0.0013(10) -0.0001(10)
C7 0.0178(12) 0.0231(12) 0.0195(12) 0.0045(10) 0.0047(9) -0.0012(10)
C8 0.0126(11) 0.0174(12) 0.0169(11) -0.0005(9) 0.0022(9) 0.0004(9)
C9 0.0135(11) 0.0137(11) 0.0161(11) 0.0030(9) 0.0047(9) 0.0003(9)
C10 0.0139(11) 0.0305(13) 0.0125(11) 0.0034(9) 0.0034(9) -0.0057(10)
C11 0.0189(12) 0.0186(12) 0.0182(11) 0.0028(9) 0.0046(9) 0.0000(9)
C12 0.0267(13) 0.0189(12) 0.0248(13) 0.0003(10) 0.0036(10) -0.0035(10)
C13 0.0281(14) 0.0255(14) 0.0294(14) -0.0020(11) -0.0022(11) -0.0088(11)
C14 0.0219(13) 0.0342(15) 0.0316(14) 0.0036(12) -0.0058(11) -0.0017(11)
C15 0.0221(13) 0.0221(13) 0.0313(14) 0.0029(11) 0.0006(10) 0.0031(10)
C16 0.0189(12) 0.0174(12) 0.0183(11) 0.0011(9) 0.0032(9) -0.0029(9)
C17 0.0143(11) 0.0138(11) 0.0162(11) -0.0009(9) 0.0040(9) -0.0009(9)
C18 0.0141(11) 0.0127(11) 0.0181(11) 0.0008(9) 0.0010(9) 0.0004(9)
C19 0.0138(11) 0.0132(11) 0.0193(11) 0.0006(9) 0.0014(9) 0.0006(9)
C20 0.0151(11) 0.0137(11) 0.0165(11) -0.0001(9) 0.0055(9) 0.0010(9)
C21 0.0139(11) 0.0165(11) 0.0135(10) -0.0001(9) 0.0033(8) -0.0036(9)
C22 0.0146(11) 0.0143(11) 0.0168(11) 0.0000(9) 0.0019(9) -0.0024(9)
C23 0.0139(11) 0.0158(11) 0.0172(11) -0.0015(9) 0.0011(9) -0.0031(9)
C24 0.0173(12) 0.0209(12) 0.0223(12) -0.0048(10) 0.0037(9) -0.0008(10)
C25 0.0175(12) 0.0184(12) 0.0296(13) -0.0013(10) -0.0028(10) 0.0021(10)
C26 0.0224(13) 0.0207(12) 0.0263(13) 0.0078(10) -0.0043(10) -0.0021(10)
C27 0.0200(12) 0.0242(13) 0.0207(12) 0.0060(10) 0.0029(10) -0.0052(10)
C28 0.0133(11) 0.0185(12) 0.0189(11) 0.0005(9) 0.0021(9) -0.0024(9)
C29 0.0152(11) 0.0153(11) 0.0166(11) 0.0029(9) 0.0066(9) 0.0011(9)
C30 0.0180(12) 0.0266(13) 0.0155(11) 0.0084(10) 0.0005(9) -0.0088(10)
C31 0.0183(12) 0.0211(12) 0.0147(11) 0.0052(9) 0.0046(9) 0.0001(9)
C32 0.0256(13) 0.0183(12) 0.0193(12) 0.0024(9) 0.0057(10) -0.0007(10)
C33 0.0231(13) 0.0280(14) 0.0208(12) 0.0006(10) 0.0018(10) -0.0081(11)
C34 0.0160(12) 0.0365(15) 0.0250(13) 0.0036(11) 0.0042(10) 0.0018(11)
C35 0.0189(12) 0.0255(13) 0.0261(13) 0.0025(10) 0.0059(10) 0.0043(10)
C36 0.0196(12) 0.0203(12) 0.0185(11) 0.0025(9) 0.0061(9) -0.0011(9)
O1H 0.0232(9) 0.0264(10) 0.0294(10) -0.0084(8) 0.0019(7) -0.0011(7)
N1H 0.0192(10) 0.0263(11) 0.0208(10) -0.0033(8) 0.0035(8) -0.0035(9)
C1H 0.0249(13) 0.0341(15) 0.0257(13) -0.0111(12) 0.0053(11) -0.0084(12)
C2H 0.0278(14) 0.0367(16) 0.0301(14) -0.0048(12) 0.0091(11) -0.0008(12)
C3H 0.0310(15) 0.0388(16) 0.0283(14) 0.0031(12) 0.0004(11) -0.0049(12)
O1G 0.0156(9) 0.0299(9) 0.0266(9) -0.0051(7) 0.0028(7) -0.0006(7)
N1G 0.0151(10) 0.0379(13) 0.0240(11) -0.0041(9) 0.0011(8) -0.0011(9)
C1G 0.0282(14) 0.0229(13) 0.0230(13) -0.0013(10) 0.0070(10) 0.0003(11)
C2G 0.0265(11) 0.0660(16) 0.0574(15) -0.0127(12) 0.0072(10) 0.0016(11)
C3G 0.0265(11) 0.0660(16) 0.0574(15) -0.0127(12) 0.0072(10) 0.0016(11)

loop_
_atom_type_symbol
_atom_type_description
_atom_type_scat_dispersion_real
_atom_type_scat_dispersion_imag
_atom_type_scat_source
C C 0.0033 0.0016 'International Tables Vol C Tables 4.2.6.8 and 6.1.1.4'
H H 0.0000 0.0000 'International Tables Vol C Tables 4.2.6.8 and 6.1.1.4'
O O 0.0106 0.0060 'International Tables Vol C Tables 4.2.6.8 and 6.1.1.4'
S S 0.1246 0.1234 'International Tables Vol C Tables 4.2.6.8 and 6.1.1.4'
N N 0.0061 0.0033 'International Tables Vol C Tables 4.2.6.8 and 6.1.1.4'

loop_
_geom_angle_atom_site_label_1
_geom_angle_atom_site_label_2
_geom_angle_atom_site_label_3
_geom_angle
C17 O1 H1 109.5
C20 O2 H2A 109.5
C8 S1 C1 90.94(10)
C16 S2 C9 90.64(11)
C28 S3 C21 91.00(10)
C36 S4 C29 90.62(11)
C2 C1 C17 129.3(2)
C2 C1 S1 112.83(17)
C17 C1 S1 117.90(15)
C1 C2 C3 113.07(19)
C1 C2 H2 123.5
C3 C2 H2 123.5
C4 C3 C8 118.9(2)
C4 C3 C2 129.3(2)
C8 C3 C2 111.71(19)
C5 C4 C3 119.7(2)
C5 C4 H4 120.2
C3 C4 H4 120.2
C4 C5 C6 120.7(2)
C4 C5 H5 119.7
C6 C5 H5 119.7
C7 C6 C5 120.8(2)
C7 C6 H6 119.6
C5 C6 H6 119.6
C6 C7 C8 118.4(2)
C6 C7 H7 120.8
C8 C7 H7 120.8
C7 C8 C3 121.4(2)
C7 C8 S1 127.07(17)
C3 C8 S1 111.46(16)
C10 C9 C17 127.7(2)
C10 C9 S2 114.00(17)
C17 C9 S2 118.28(16)
C9 C10 C11 111.0(2)
C9 C10 H10 124.5
C11 C10 H10 124.5
C12 C11 C16 119.2(2)
C12 C11 C10 128.6(2)
C16 C11 C10 112.2(2)
C13 C12 C11 119.3(2)
C13 C12 H12 120.4
C11 C12 H12 120.4
C12 C13 C14 120.9(2)
C12 C13 H13 119.6
C14 C13 H13 119.6
C15 C14 C13 121.2(2)
C15 C14 H14 119.4
C13 C14 H14 119.4
C14 C15 C16 117.9(2)
C14 C15 H15 121.0
C16 C15 H15 121.0
C15 C16 C11 121.5(2)
C15 C16 S2 126.36(19)
C11 C16 S2 112.16(17)
O1 C17 C18 110.25(18)
O1 C17 C1 110.46(17)
C18 C17 C1 109.72(17)
O1 C17 C9 106.33(17)
C18 C17 C9 108.68(17)
C1 C17 C9 111.34(18)
C19 C18 C17 177.6(2)
C18 C19 C20 178.5(2)
O2 C20 C19 110.61(18)
O2 C20 C21 110.48(17)
C19 C20 C21 109.03(17)
O2 C20 C29 106.21(17)
C19 C20 C29 109.80(18)
C21 C20 C29 110.70(18)
C22 C21 C20 128.93(19)
C22 C21 S3 113.12(17)
C20 C21 S3 117.93(15)
C21 C22 C23 112.6(2)
C21 C22 H22 123.7
C23 C22 H22 123.7
C24 C23 C28 118.8(2)
C24 C23 C22 129.4(2)
C28 C23 C22 111.8(2)
C25 C24 C23 119.8(2)
C25 C24 H24 120.1
C23 C24 H24 120.1
C24 C25 C26 120.7(2)
C24 C25 H25 119.6
C26 C25 H25 119.6
C27 C26 C25 120.9(2)
C27 C26 H26 119.5
C25 C26 H26 119.5
C26 C27 C28 118.3(2)
C26 C27 H27 120.9
C28 C27 H27 120.9
C27 C28 C23 121.5(2)
C27 C28 S3 126.99(18)
C23 C28 S3 111.51(17)
C30 C29 C20 127.2(2)
C30 C29 S4 113.77(17)
C20 C29 S4 119.01(16)
C29 C30 C31 111.4(2)
C29 C30 H30 124.3
C31 C30 H30 124.3
C32 C31 C36 119.1(2)
C32 C31 C30 128.7(2)
C36 C31 C30 112.1(2)
C33 C32 C31 119.4(2)
C33 C32 H32 120.3
C31 C32 H32 120.3
C32 C33 C34 120.8(2)
C32 C33 H33 119.6
C34 C33 H33 119.6
C35 C34 C33 121.1(2)
C35 C34 H34 119.5
C33 C34 H34 119.5
C34 C35 C36 118.1(2)
C34 C35 H35 121.0
C36 C35 H35 121.0
C35 C36 C31 121.6(2)
C35 C36 S4 126.36(19)
C31 C36 S4 112.07(17)
C1H N1H C2H 121.1(2)
C1H N1H C3H 122.1(2)
C2H N1H C3H 116.8(2)
O1H C1H N1H 125.4(2)
O1H C1H H1H 117.3
N1H C1H H1H 117.3
N1H C2H H2H1 109.5
N1H C2H H2H2 109.5
H2H1 C2H H2H2 109.5
N1H C2H H2H3 109.5
H2H1 C2H H2H3 109.5
H2H2 C2H H2H3 109.5
N1H C3H H3H1 109.5
N1H C3H H3H2 109.5
H3H1 C3H H3H2 109.5
N1H C3H H3H3 109.5
H3H1 C3H H3H3 109.5
H3H2 C3H H3H3 109.5
C1G N1G C2G 119.1(2)
C1G N1G C3G 124.5(2)
C2G N1G C3G 116.3(2)
O1G C1G N1G 125.0(2)
O1G C1G H1G 117.5
N1G C1G H1G 117.5
N1G C2G H2G1 109.5
N1G C2G H2G2 109.5
H2G1 C2G H2G2 109.5
N1G C2G H2G3 109.5
H2G1 C2G H2G3 109.5
H2G2 C2G H2G3 109.5
N1G C3G H3G1 109.5
N1G C3G H3G2 109.5
H3G1 C3G H3G2 109.5
N1G C3G H3G3 109.5
H3G1 C3G H3G3 109.5
H3G2 C3G H3G3 109.5

loop_
_geom_bond_atom_site_label_1
_geom_bond_atom_site_label_2
_geom_bond_distance
O1 C17 1.424(3)
O1 H1 0.8400
O2 C20 1.426(3)
O2 H2A 0.8400
S1 C8 1.740(2)
S1 C1 1.749(2)
S2 C16 1.740(2)
S2 C9 1.746(2)
S3 C28 1.741(2)
S3 C21 1.749(2)
S4 C36 1.743(2)
S4 C29 1.747(2)
C1 C2 1.350(3)
C1 C17 1.517(3)
C2 C3 1.436(3)
C2 H2 0.9500
C3 C4 1.400(3)
C3 C8 1.407(3)
C4 C5 1.379(3)
C4 H4 0.9500
C5 C6 1.402(3)
C5 H5 0.9500
C6 C7 1.381(3)
C6 H6 0.9500
C7 C8 1.396(3)
C7 H7 0.9500
C9 C10 1.377(3)
C9 C17 1.518(3)
C10 C11 1.453(3)
C10 H10 0.9500
C11 C12 1.400(3)
C11 C16 1.409(3)
C12 C13 1.378(4)
C12 H12 0.9500
C13 C14 1.401(4)
C13 H13 0.9500
C14 C15 1.380(4)
C14 H14 0.9500
C15 C16 1.401(3)
C15 H15 0.9500
C17 C18 1.486(3)
C18 C19 1.191(3)
C19 C20 1.487(3)
C20 C21 1.518(3)
C20 C29 1.521(3)
C21 C22 1.357(3)
C22 C23 1.444(3)
C22 H22 0.9500
C23 C24 1.398(3)
C23 C28 1.412(3)
C24 C25 1.377(3)
C24 H24 0.9500
C25 C26 1.399(4)
C25 H25 0.9500
C26 C27 1.383(3)
C26 H26 0.9500
C27 C28 1.394(3)
C27 H27 0.9500
C29 C30 1.374(3)
C30 C31 1.450(3)
C30 H30 0.9500
C31 C32 1.404(3)
C31 C36 1.407(3)
C32 C33 1.381(3)
C32 H32 0.9500
C33 C34 1.403(4)
C33 H33 0.9500
C34 C35 1.383(4)
C34 H34 0.9500
C35 C36 1.399(3)
C35 H35 0.9500
O1H C1H 1.248(3)
N1H C1H 1.316(3)
N1H C2H 1.455(3)
N1H C3H 1.464(3)
C1H H1H 0.9500
C2H H2H1 0.9800
C2H H2H2 0.9800
C2H H2H3 0.9800
C3H H3H1 0.9800
C3H H3H2 0.9800
C3H H3H3 0.9800
O1G C1G 1.232(3)
N1G C1G 1.310(3)
N1G C2G 1.449(4)
N1G C3G 1.451(3)
C1G H1G 0.9500
C2G H2G1 0.9800
C2G H2G2 0.9800
C2G H2G3 0.9800
C3G H3G1 0.9800
C3G H3G2 0.9800
C3G H3G3 0.9800

loop_
_geom_hbond_atom_site_label_D
_geom_hbond_atom_site_label_H
_geom_hbond_atom_site_label_A
_geom_hbond_distance_DH
_geom_hbond_distance_HA
_geom_hbond_distance_DA
_geom_hbond_angle_DHA
_geom_hbond_site_symmetry_A
O1 H1 O1G 0.84 1.85 2.681(2) 170.2 .
O2 H2A O1H 0.84 1.88 2.713(2) 168.4 .
C7 H7 O1H 0.95 2.54 3.274(3) 134.2 4_566
C12 H12 O1 0.95 2.57 3.350(3) 139.5 2_545
C13 H13 O1G 0.95 2.44 3.343(3) 159.4 2_545
C27 H27 O1G 0.95 2.44 3.382(3) 174.0 4_575
C32 H32 O2 0.95 2.51 3.352(3) 147.6 2_655
C3G H3G2 O1G 0.98 2.70 3.582(4) 149.7 3_666
C3H H3H3 O1H 0.98 2.66 3.485(3) 141.8 3_565
C4 H4 Cg8 0.95 2.60 3.433(2) 146.5 2_645
C3H H3H2 Cg5 0.98 2.76 3.536(3) 136.2 .
C2G H2G2 Cg1 0.98 2.78 3.320(3) 115.3 3_666
C3G H3G3 Cg6 0.98 2.60 3.411(4) 140.2 .
C15 H15 Cg1 0.95 2.91 3.617(2) 132.6 2
C24 H24 Cg4 0.95 2.55 3.437(2) 155.2 2

loop_
_geom_torsion_atom_site_label_1
_geom_torsion_atom_site_label_2
_geom_torsion_atom_site_label_3
_geom_torsion_atom_site_label_4
_geom_torsion
C8 S1 C1 C2 -0.13(18)
C8 S1 C1 C17 -179.78(17)
C17 C1 C2 C3 179.5(2)
S1 C1 C2 C3 -0.1(2)
C1 C2 C3 C4 -177.7(2)
C1 C2 C3 C8 0.3(3)
C8 C3 C4 C5 0.4(3)
C2 C3 C4 C5 178.2(2)
C3 C4 C5 C6 0.2(3)
C4 C5 C6 C7 -0.6(4)
C5 C6 C7 C8 0.5(3)
C6 C7 C8 C3 0.1(3)
C6 C7 C8 S1 -178.01(18)
C4 C3 C8 C7 -0.5(3)
C2 C3 C8 C7 -178.7(2)
C4 C3 C8 S1 177.86(17)
C2 C3 C8 S1 -0.4(2)
C1 S1 C8 C7 178.5(2)
C1 S1 C8 C3 0.27(17)
C16 S2 C9 C10 0.11(18)
C16 S2 C9 C17 177.74(17)
C17 C9 C10 C11 -177.9(2)
S2 C9 C10 C11 -0.5(2)
C9 C10 C11 C12 -176.5(2)
C9 C10 C11 C16 0.8(3)
C16 C11 C12 C13 0.8(3)
C10 C11 C12 C13 178.0(2)
C11 C12 C13 C14 -0.2(4)
C12 C13 C14 C15 0.1(4)
C13 C14 C15 C16 -0.6(4)
C14 C15 C16 C11 1.3(4)
C14 C15 C16 S2 -176.7(2)
C12 C11 C16 C15 -1.3(3)
C10 C11 C16 C15 -179.0(2)
C12 C11 C16 S2 176.90(18)
C10 C11 C16 S2 -0.7(2)
C9 S2 C16 C15 178.5(2)
C9 S2 C16 C11 0.38(18)
C2 C1 C17 O1 -135.2(2)
S1 C1 C17 O1 44.4(2)
C2 C1 C17 C18 -13.4(3)
S1 C1 C17 C18 166.16(15)
C2 C1 C17 C9 106.9(3)
S1 C1 C17 C9 -73.5(2)
C10 C9 C17 O1 -150.1(2)
S2 C9 C17 O1 32.6(2)
C10 C9 C17 C18 91.2(3)
S2 C9 C17 C18 -86.0(2)
C10 C9 C17 C1 -29.7(3)
S2 C9 C17 C1 152.99(15)
O2 C20 C21 C22 136.6(2)
C19 C20 C21 C22 14.9(3)
C29 C20 C21 C22 -106.0(3)
O2 C20 C21 S3 -41.4(2)
C19 C20 C21 S3 -163.12(15)
C29 C20 C21 S3 76.0(2)
C28 S3 C21 C22 -0.33(18)
C28 S3 C21 C20 177.97(17)
C20 C21 C22 C23 -177.5(2)
S3 C21 C22 C23 0.5(2)
C21 C22 C23 C24 177.6(2)
C21 C22 C23 C28 -0.5(3)
C28 C23 C24 C25 -0.6(3)
C22 C23 C24 C25 -178.5(2)
C23 C24 C25 C26 0.2(3)
C24 C25 C26 C27 0.6(4)
C25 C26 C27 C28 -1.1(4)
C26 C27 C28 C23 0.8(3)
C26 C27 C28 S3 178.55(18)
C24 C23 C28 C27 0.1(3)
C22 C23 C28 C27 178.4(2)
C24 C23 C28 S3 -178.04(17)
C22 C23 C28 S3 0.3(2)
C21 S3 C28 C27 -177.9(2)
C21 S3 C28 C23 0.02(17)
O2 C20 C29 C30 146.7(2)
C19 C20 C29 C30 -93.6(3)
C21 C20 C29 C30 26.8(3)
O2 C20 C29 S4 -32.9(2)
C19 C20 C29 S4 86.7(2)
C21 C20 C29 S4 -152.86(15)
C36 S4 C29 C30 -1.92(18)
C36 S4 C29 C20 177.77(17)
C20 C29 C30 C31 -178.11(19)
S4 C29 C30 C31 1.6(2)
C29 C30 C31 C32 177.7(2)
C29 C30 C31 C36 -0.2(3)
C36 C31 C32 C33 1.1(3)
C30 C31 C32 C33 -176.7(2)
C31 C32 C33 C34 -1.1(3)
C32 C33 C34 C35 0.2(4)
C33 C34 C35 C36 0.5(4)
C34 C35 C36 C31 -0.5(3)
C34 C35 C36 S4 178.38(18)
C32 C31 C36 C35 -0.3(3)
C30 C31 C36 C35 177.8(2)
C32 C31 C36 S4 -179.35(17)
C30 C31 C36 S4 -1.2(2)
C29 S4 C36 C35 -177.2(2)
C29 S4 C36 C31 1.75(17)
C2H N1H C1H O1H 1.9(4)
C3H N1H C1H O1H -178.6(2)
C2G N1G C1G O1G 0.3(4)
C3G N1G C1G O1G 175.6(3)
